data_2008390
loop_
_publ_author_name
'Takumi Oshima'
'Kazuaki Fukushima'
'Tatsuya Kawamoto'

_publ_contact_author
;
Takumi Oshima
Department of Applied Chemistry,
Faculty of Engineering, Osaka University,
1-16 Machikaneyama, Toyonaka, Osaka 560-0043, Japan
;
_publ_section_title
;
 2-Bromo-2,3-diphenylmethano-2,3-dihydronaphthoquinone
;
_journal_issue 4
_journal_name_full 'Acta Crystallographica Section C'
_journal_page_first 608
_journal_page_last 610
_journal_paper_doi 10.1107/S0108270198015212
_journal_volume 55
_journal_year 1999
_chemical_formula_sum 'C23 H15 Br O2'
_chemical_formula_weight 403.274
_chemical_name_systematic
;
2-Bromo-2,3-diphenylmethano-2,3-dihydronaphthoquinone
;
_space_group_IT_number 15
_symmetry_cell_setting monoclinic
_symmetry_space_group_name_Hall '-C 2yc'
_symmetry_space_group_name_H-M 'C 1 2/c 1'
_atom_type_scat_source 'International Tables (1974)'
_cell_angle_alpha 90.0
_cell_angle_beta 121.17(5)
_cell_angle_gamma 90.0
_cell_formula_units_Z 8
_cell_length_a 18.620(10)
_cell_length_b 12.691(8)
_cell_length_c 17.420(10)
_cell_measurement_reflns_used 22
_cell_measurement_temperature 298
_cell_measurement_theta_max 12.4
_cell_measurement_theta_min 10.7
_cell_volume 3522(4)
_computing_cell_refinement 'CRYSTAN (Edwards et al., 1995)'
_computing_data_collection CRYSTAN
_computing_data_reduction CRYSTAN
_computing_molecular_graphics CRYSTAN
_computing_publication_material CRYSTAN
_computing_structure_refinement CRYSTAN
_computing_structure_solution CRYSTAN
_diffrn_ambient_temperature 298
_diffrn_measurement_device 'MacScience MXC3'
_diffrn_measurement_method \q/2\q
_diffrn_radiation_monochromator graphite
_diffrn_radiation_source xray_tube
_diffrn_radiation_type 'Mo K\a'
_diffrn_radiation_wavelength 0.71073
_diffrn_reflns_av_R_equivalents 0.054
_diffrn_reflns_limit_h_max 24
_diffrn_reflns_limit_h_min 0
_diffrn_reflns_limit_k_max 0
_diffrn_reflns_limit_k_min -16
_diffrn_reflns_limit_l_max 19
_diffrn_reflns_limit_l_min -22
_diffrn_reflns_number 4592
_diffrn_reflns_theta_max 26.43
_diffrn_standards_decay_% 0
_diffrn_standards_interval_count 100
_diffrn_standards_number 3
_exptl_absorpt_coefficient_mu 2.348
_exptl_absorpt_correction_T_max 0.494
_exptl_absorpt_correction_T_min 0.335
_exptl_absorpt_correction_type 'empirical via \y scans (CRYSTAN; Edwards et al., 1995)'
_exptl_crystal_colour Colourless
_exptl_crystal_density_diffrn 1.52
_exptl_crystal_density_method 'not measured'
_exptl_crystal_description Plate
_exptl_crystal_F_000 1632.0
_exptl_crystal_size_max 0.70
_exptl_crystal_size_mid 0.50
_exptl_crystal_size_min 0.30
_refine_diff_density_max 1.52
_refine_diff_density_min -0.73
_refine_ls_extinction_method none
_refine_ls_goodness_of_fit_obs 2.296
_refine_ls_hydrogen_treatment refU
_refine_ls_matrix_type full
_refine_ls_number_parameters 250
_refine_ls_number_reflns 2641
_refine_ls_R_factor_obs 0.054
_refine_ls_shift/esd_max 0.002
_refine_ls_shift/esd_mean 0.000
_refine_ls_structure_factor_coef F
_refine_ls_weighting_details 'w = 1/[\s^2^(Fo) + 0.005Fo^2^]'
_refine_ls_weighting_scheme calc
_refine_ls_wR_factor_obs 0.067
_reflns_number_observed 2641
_reflns_number_total 3455
_reflns_observed_criterion I>2.5\s(I)
_cod_data_source_file oa1073.cif
_cod_data_source_block fukushima5
_cod_depositor_comments
;
The following automatic conversions were performed:

'_atom_site_thermal_displace_type' tag value 'Uij' was replaced with
'Uani' value 26 times.

Automatic conversion script
Id: cif_fix_values 1646 2011-03-28 12:23:43Z adriana 
;
_cod_original_sg_symbol_H-M 'C 2/c'
_cod_original_formula_sum 'C23 H15 Br1 O2'
_cod_database_code 2008390

loop_
_symmetry_equiv_pos_as_xyz
+X,+Y,+Z
-X,-Y,-Z
-X+1/2,-Y+1/2,-Z
+X+1/2,+Y+1/2,+Z
-X,+Y,-Z+1/2
+X,-Y,+Z+1/2
+X+1/2,-Y+1/2,+Z+1/2
-X+1/2,+Y+1/2,-Z+1/2

loop_
_atom_site_aniso_label
_atom_site_aniso_U_11
_atom_site_aniso_U_22
_atom_site_aniso_U_33
_atom_site_aniso_U_12
_atom_site_aniso_U_13
_atom_site_aniso_U_23
Br1 0.0547(5) 0.0536(5) 0.0425(5) -.0061(5) 0.0283(4) -.0076(4)
O1 0.073(4) 0.040(3) 0.051(3) -0.007(3) 0.032(3) 0.004(3)
O2 0.060(4) 0.066(4) 0.063(4) 0.005(3) 0.018(3) 0.026(3)
C1 0.036(4) 0.039(4) 0.031(4) -0.003(3) 0.015(3) -0.002(3)
C2 0.035(4) 0.038(4) 0.043(4) 0.000(3) 0.020(4) 0.003(4)
C3 0.035(4) 0.048(4) 0.043(4) -0.004(3) 0.019(4) -0.005(4)
C4 0.054(5) 0.053(5) 0.054(5) -0.004(4) 0.023(5) -0.012(5)
C5 0.055(6) 0.078(7) 0.068(7) -0.015(5) 0.025(5) -0.036(6)
C6 0.047(5) 0.112(9) 0.044(6) -0.012(6) 0.013(5) -0.029(6)
C7 0.041(5) 0.097(8) 0.039(5) -0.001(5) 0.012(4) 0.007(5)
C8 0.030(4) 0.063(5) 0.039(4) -0.004(4) 0.015(4) -0.001(4)
C9 0.031(4) 0.054(5) 0.041(5) 0.000(4) 0.014(4) 0.011(4)
C10 0.036(4) 0.033(4) 0.046(4) 0.001(3) 0.018(4) 0.002(3)
C11 0.038(4) 0.033(4) 0.035(4) 0.004(3) 0.017(3) 0.004(3)
C12 0.036(4) 0.033(4) 0.042(4) -0.004(3) 0.020(3) -0.003(3)
C13 0.044(4) 0.037(4) 0.052(5) 0.001(4) 0.021(4) 0.001(4)
C14 0.056(5) 0.038(5) 0.079(7) -0.007(4) 0.036(5) -0.014(5)
C15 0.053(5) 0.062(6) 0.069(6) -0.020(5) 0.035(5) -0.028(5)
C16 0.042(5) 0.069(6) 0.046(5) -0.006(4) 0.012(4) -0.009(5)
C17 0.044(5) 0.041(4) 0.045(5) -0.001(4) 0.015(4) 0.000(4)
C18 0.031(4) 0.037(4) 0.031(4) -0.002(3) 0.012(3) 0.003(3)
C19 0.046(4) 0.040(4) 0.038(4) 0.002(4) 0.022(4) 0.005(3)
C20 0.046(4) 0.047(5) 0.044(4) 0.006(4) 0.017(4) -0.001(4)
C21 0.046(5) 0.068(6) 0.041(4) -0.003(4) 0.023(4) -0.012(4)
C22 0.050(5) 0.076(6) 0.040(5) -0.002(5) 0.025(4) 0.007(4)
C23 0.043(5) 0.048(5) 0.041(4) 0.002(4) 0.018(4) 0.008(4)

loop_
_atom_site_label
_atom_site_fract_x
_atom_site_fract_y
_atom_site_fract_z
_atom_site_U_iso_or_equiv
_atom_site_thermal_displace_type
_atom_site_occupancy
Br1 0.82314(6) 0.04956(7) -0.01713(6) 0.0554(5) Uani 1.000
O1 0.8473(4) 0.2555(4) 0.0796(4) 0.062(4) Uani 1.000
O2 0.9462(4) -0.0671(5) 0.3060(5) 0.074(4) Uani 1.000
C1 0.8259(5) 0.0743(6) 0.0926(5) 0.040(4) Uani 1.000
C2 0.8538(5) 0.1837(6) 0.1277(5) 0.043(4) Uani 1.000
C3 0.8917(5) 0.2002(7) 0.2259(5) 0.047(4) Uani 1.000
C4 0.9028(6) 0.3037(7) 0.2574(6) 0.061(5) Uani 1.000
C5 0.9397(6) 0.3228(9) 0.3478(8) 0.076(6) Uani 1.000
C6 0.9677(6) 0.2404(11) 0.4079(7) 0.076(7) Uani 1.000
C7 0.9575(6) 0.1380(9) 0.3781(6) 0.066(6) Uani 1.000
C8 0.9191(5) 0.1154(7) 0.2865(5) 0.049(4) Uani 1.000
C9 0.9094(5) 0.0052(7) 0.2555(6) 0.048(4) Uani 1.000
C10 0.8530(5) -0.0164(6) 0.1592(5) 0.044(4) Uani 1.000
C11 0.7614(5) 0.0183(6) 0.1086(5) 0.040(4) Uani 1.000
C12 0.6990(5) -0.0562(6) 0.0379(5) 0.042(4) Uani 1.000
C13 0.7045(5) -0.1631(6) 0.0528(6) 0.051(4) Uani 1.000
C14 0.6457(6) -0.2315(7) -0.0103(7) 0.066(5) Uani 1.000
C15 0.5801(6) -0.1922(8) -0.0879(7) 0.068(6) Uani 1.000
C16 0.5729(6) -0.0854(8) -0.1034(6) 0.060(5) Uani 1.000
C17 0.6323(5) -0.0161(7) -0.0401(6) 0.051(4) Uani 1.000
C18 0.7247(4) 0.0786(6) 0.1554(5) 0.037(3) Uani 1.000
C19 0.6861(5) 0.1757(6) 0.1236(5) 0.046(4) Uani 1.000
C20 0.6484(5) 0.2267(7) 0.1638(6) 0.052(4) Uani 1.000
C21 0.6483(5) 0.1818(7) 0.2356(6) 0.057(5) Uani 1.000
C22 0.6860(6) 0.0853(8) 0.2676(6) 0.060(5) Uani 1.000
C23 0.7236(5) 0.0330(6) 0.2274(6) 0.050(4) Uani 1.000
H4 0.88500 0.36113 0.21563 0.06(3) Uiso 1.000
H5 0.94490 0.39361 0.36936 0.06(3) Uiso 1.000
H6 0.99526 0.25513 0.47093 0.06(3) Uiso 1.000
H7 0.97686 0.08131 0.42078 0.05(2) Uiso 1.000
H10 0.86107 -0.08213 0.13737 0.05(2) Uiso 1.000
H13 0.74991 -0.19024 0.10826 0.05(3) Uiso 1.000
H14 0.65178 -0.30610 -0.00002 0.05(2) Uiso 1.000
H15 0.53841 -0.23862 -0.13202 0.09(4) Uiso 1.000
H16 0.52670 -0.05791 -0.15811 0.07(3) Uiso 1.000
H17 0.62720 0.05848 -0.05052 0.05(3) Uiso 1.000
H19 0.68739 0.20897 0.07478 0.06(3) Uiso 1.000
H20 0.62019 0.29261 0.14008 0.05(2) Uiso 1.000
H21 0.62444 0.21938 0.26495 0.06(3) Uiso 1.000
H22 0.68330 0.05222 0.31559 0.06(3) Uiso 1.000
H23 0.75093 -0.03351 0.25089 0.04(2) Uiso 1.000

loop_
_geom_angle_atom_site_label_1
_geom_angle_atom_site_label_2
_geom_angle_atom_site_label_3
_geom_angle
_geom_angle_publ_flag
Br1 C1 C2 112.7(5) yes
Br1 C1 C10 117.7(6) yes
Br1 C1 C11 119.0(5) yes
C2 C1 C10 118.8(7) yes
C2 C1 C11 119.4(7) yes
C10 C1 C11 59.6(5) yes
O1 C2 C1 122.0(7) yes
O1 C2 C3 120.8(8) yes
C1 C2 C3 117.2(7) yes
C2 C3 C4 118.0(8) yes
C2 C3 C8 121.8(8) yes
C4 C3 C8 120.2(8) no
C3 C4 C5 120.0(9) no
C4 C5 C6 120.4(11) no
C5 C6 C7 120.4(10) no
C6 C7 C8 120.9(10) no
C3 C8 C7 118.1(9) no
C3 C8 C9 121.5(8) yes
C7 C8 C9 120.4(9) yes
O2 C9 C8 122.5(8) yes
O2 C9 C10 119.3(8) yes
C8 C9 C10 118.3(8) yes
C1 C10 C9 119.1(7) yes
C1 C10 C11 60.7(5) yes
C9 C10 C11 122.0(7) yes
C1 C11 C10 59.6(5) yes
C1 C11 C12 118.9(7) yes
C1 C11 C18 118.4(6) yes
C10 C11 C12 116.6(7) yes
C10 C11 C18 121.1(7) yes
C12 C11 C18 112.6(7) yes
C11 C12 C13 120.9(8) yes
C11 C12 C17 119.5(7) yes
C13 C12 C17 119.4(8) no
C12 C13 C14 121.2(9) no
C13 C14 C15 119.5(9) no
C14 C15 C16 120.1(9) no
C15 C16 C17 120.6(9) no
C12 C17 C16 119.2(8) no
C11 C18 C19 121.1(7) yes
C11 C18 C23 119.7(7) yes
C19 C18 C23 119.0(7) no
C18 C19 C20 120.4(8) no
C19 C20 C21 120.4(8) no
C20 C21 C22 119.8(8) no
C21 C22 C23 120.3(8) no
C18 C23 C22 120.1(8) no
C3 C4 H4 119.5(9) no
C5 C4 H4 120.4(10) no
C4 C5 H5 120.2(11) no
C6 C5 H5 119.4(12) no
C5 C6 H6 119.4(14) no
C7 C6 H6 120.2(12) no
C6 C7 H7 119.5(10) no
C8 C7 H7 119.6(11) no
C1 C10 H10 114.4(8) no
C9 C10 H10 116.5(8) no
C11 C10 H10 112.4(7) no
C12 C13 H13 118.9(8) no
C14 C13 H13 119.8(8) no
C13 C14 H14 120.1(10) no
C15 C14 H14 120.3(10) no
C14 C15 H15 120.5(10) no
C16 C15 H15 119.4(10) no
C15 C16 H16 120.0(10) no
C17 C16 H16 119.4(10) no
C12 C17 H17 120.1(9) no
C16 C17 H17 120.8(9) no
C18 C19 H19 119.9(8) no
C20 C19 H19 119.6(8) no
C19 C20 H20 119.9(8) no
C21 C20 H20 119.7(9) no
C20 C21 H21 119.8(9) no
C22 C21 H21 120.3(9) no
C21 C22 H22 119.8(9) no
C23 C22 H22 119.8(10) no
C18 C23 H23 119.9(8) no
C22 C23 H23 119.9(9) no

loop_
_geom_bond_atom_site_label_1
_geom_bond_atom_site_label_2
_geom_bond_site_symmetry_1
_geom_bond_site_symmetry_2
_geom_bond_distance
_geom_bond_publ_flag
Br1 C1 . . 1.910(8) yes
O1 C2 . . 1.201(10) yes
O2 C9 . . 1.209(11) yes
C1 C2 . . 1.498(11) yes
C1 C10 . . 1.524(11) yes
C1 C11 . . 1.540(11) yes
C2 C3 . . 1.490(12) yes
C3 C4 . . 1.398(13) yes
C3 C8 . . 1.406(12) yes
C4 C5 . . 1.374(15) yes
C5 C6 . . 1.378(17) yes
C6 C7 . . 1.376(18) yes
C7 C8 . . 1.399(12) yes
C8 C9 . . 1.476(13) yes
C9 C10 . . 1.473(12) yes
C10 C11 . . 1.524(11) yes
C11 C12 . . 1.510(11) yes
C11 C18 . . 1.515(11) yes
C12 C13 . . 1.375(11) yes
C12 C17 . . 1.379(12) yes
C13 C14 . . 1.383(13) yes
C14 C15 . . 1.363(15) yes
C15 C16 . . 1.375(15) yes
C16 C17 . . 1.396(13) yes
C18 C19 . . 1.388(11) yes
C18 C23 . . 1.390(11) yes
C19 C20 . . 1.382(12) yes
C20 C21 . . 1.374(12) yes
C21 C22 . . 1.377(14) yes
C22 C23 . . 1.389(13) yes
C4 H4 . . 0.960(10) no
C5 H5 . . 0.959(12) no
C6 H6 . . 0.959(10) no
C7 H7 . . 0.961(11) no
C10 H10 . . 0.960(8) no
C13 H13 . . 0.960(9) no
C14 H14 . . 0.959(9) no
C15 H15 . . 0.960(10) no
C16 H16 . . 0.960(10) no
C17 H17 . . 0.959(9) no
C19 H19 . . 0.961(8) no
C20 H20 . . 0.960(9) no
C21 H21 . . 0.961(9) no
C22 H22 . . 0.960(9) no
C23 H23 . . 0.961(9) no

loop_
_geom_torsion_atom_site_label_1
_geom_torsion_atom_site_label_2
_geom_torsion_atom_site_label_3
_geom_torsion_atom_site_label_4
_geom_torsion
_geom_torsion_publ_flag
Br1 C1 C2 O1 23.3(7) yes
Br1 C1 C2 C3 -155.5(9) yes
Br1 C1 C10 C9 138.4(9) yes
Br1 C1 C10 C11 -109.2(7) yes
Br1 C1 C11 C10 106.9(7) yes
Br1 C1 C11 C12 1.2(6) yes
Br1 C1 C11 C18 -141.8(9) yes
C10 C1 C2 O1 166.8(11) yes
C10 C1 C2 C3 -12.0(7) yes
C2 C1 C10 C9 -3.4(7) yes
C2 C1 C10 C11 109.1(8) yes
C11 C1 C2 O1 -123.8(11) yes
C11 C1 C2 C3 57.4(8) yes
C2 C1 C11 C10 -108.1(8) yes
C2 C1 C11 C12 146.3(10) yes
C2 C1 C11 C18 3.2(7) yes
C11 C1 C10 C9 -112.5(8) yes
C10 C1 C11 C10 0.0(5) yes
C11 C1 C10 C11 0.0(5) yes
C10 C1 C11 C12 -105.6(8) yes
C10 C1 C11 C18 111.3(8) yes
O1 C2 C3 C4 13.5(8) yes
O1 C2 C3 C8 -163.9(12) yes
C1 C2 C3 C4 -167.6(11) yes
C1 C2 C3 C8 14.9(8) yes
C2 C3 C4 C5 -178.2(13) yes
C2 C3 C8 C7 177.2(13) yes
C2 C3 C8 C9 -1.8(8) yes
C8 C3 C4 C5 -0.7(9) no
C4 C3 C8 C7 -0.2(9) no
C4 C3 C8 C9 -179.1(13) yes
C3 C4 C5 C6 1.4(10) no
C4 C5 C6 C7 -1.3(11) no
C5 C6 C7 C8 0.3(10) no
C6 C7 C8 C3 0.4(10) no
C6 C7 C8 C9 179.3(14) yes
C3 C8 C9 O2 165.3(13) yes
C3 C8 C9 C10 -14.3(8) yes
C7 C8 C9 O2 -13.6(9) yes
C7 C8 C9 C10 166.8(12) yes
O2 C9 C10 C1 -163.2(12) yes
O2 C9 C10 C11 125.0(12) yes
C8 C9 C10 C1 16.4(7) yes
C8 C9 C10 C11 -55.4(9) yes
C1 C10 C11 C1 0.0(5) yes
C1 C10 C11 C12 109.5(8) yes
C1 C10 C11 C18 -106.9(8) yes
C9 C10 C11 C1 107.9(9) yes
C9 C10 C11 C12 -142.6(11) yes
C9 C10 C11 C18 1.0(7) yes
C1 C11 C12 C13 109.6(10) yes
C1 C11 C12 C17 -74.9(9) yes
C1 C11 C18 C19 54.5(8) yes
C1 C11 C18 C23 -130.5(10) yes
C10 C11 C12 C13 41.3(8) yes
C10 C11 C12 C17 -143.3(11) yes
C10 C11 C18 C19 124.3(10) yes
C10 C11 C18 C23 -60.7(8) yes
C18 C11 C12 C13 -105.4(10) yes
C18 C11 C12 C17 70.1(9) yes
C12 C11 C18 C19 -90.8(9) yes
C12 C11 C18 C23 84.3(9) yes
C11 C12 C13 C14 177.5(13) yes
C11 C12 C17 C16 -177.2(12) yes
C17 C12 C13 C14 2.0(9) no
C13 C12 C17 C16 -1.7(9) no
C12 C13 C14 C15 -1.3(9) no
C13 C14 C15 C16 0.3(9) no
C14 C15 C16 C17 -0.1(10) no
C15 C16 C17 C12 0.7(9) no
C11 C18 C19 C20 176.0(12) yes
C11 C18 C23 C22 -176.5(12) yes
C23 C18 C19 C20 1.0(8) no
C19 C18 C23 C22 -1.4(8) no
C18 C19 C20 C21 -0.3(8) no
C19 C20 C21 C22 0.0(9) no
C20 C21 C22 C23 -0.3(9) no
C21 C22 C23 C18 1.1(8) no
Br1 C1 C10 H10 -6.2(6) no
C2 C1 C10 H10 -147.9(11) no
C11 C1 C10 H10 103.0(8) no
C2 C3 C4 H4 1.2(8) no
C8 C3 C4 H4 178.7(14) no
C3 C4 C5 H5 -176.9(17) no
H4 C4 C5 C6 -177.9(17) no
H4 C4 C5 H5 3.7(10) no
C4 C5 C6 H6 177.6(18) no
H5 C5 C6 C7 177.1(18) no
H5 C5 C6 H6 -4.0(11) no
C5 C6 C7 H7 -179.5(17) no
H6 C6 C7 C8 -178.5(17) no
H6 C6 C7 H7 1.7(11) no
H7 C7 C8 C3 -179.8(15) no
H7 C7 C8 C9 -0.8(9) no
O2 C9 C10 H10 -19.4(8) no
C8 C9 C10 H10 160.2(12) no
H10 C10 C11 C1 -106.3(8) no
H10 C10 C11 C12 3.1(7) no
H10 C10 C11 C18 146.7(11) no
C11 C12 C13 H13 -2.1(8) no
C11 C12 C17 H17 3.0(8) no
C17 C12 C13 H13 -177.6(13) no
C13 C12 C17 H17 178.6(13) no
C12 C13 C14 H14 177.3(15) no
H13 C13 C14 C15 178.2(15) no
H13 C13 C14 H14 -3.2(9) no
C13 C14 C15 H15 -179.3(16) no
H14 C14 C15 C16 -178.2(16) no
H14 C14 C15 H15 2.2(10) no
C14 C15 C16 H16 180.0(16) no
H15 C15 C16 C17 179.5(16) no
H15 C15 C16 H16 -0.4(10) no
C15 C16 C17 H17 -179.5(15) no
H16 C16 C17 C12 -179.3(14) no
H16 C16 C17 H17 0.5(9) no
C11 C18 C19 H19 -6.4(7) no
C11 C18 C23 H23 6.0(8) no
C23 C18 C19 H19 178.6(12) no
C19 C18 C23 H23 -178.9(13) no
C18 C19 C20 H20 -177.9(13) no
H19 C19 C20 C21 -177.9(13) no
H19 C19 C20 H20 4.5(8) no
C19 C20 C21 H21 176.9(14) no
H20 C20 C21 C22 177.5(14) no
H20 C20 C21 H21 -5.5(9) no
C20 C21 C22 H22 -176.6(14) no
H21 C21 C22 C23 -177.3(14) no
H21 C21 C22 H22 6.4(9) no
C21 C22 C23 H23 178.6(14) no
H22 C22 C23 C18 177.3(14) no
H22 C22 C23 H23 -5.2(9) no
